data_1544014
loop_
_publ_author_name
'Cheng, Gui-Guang'
'Li, Dan'
'Hou, Bo'
'Li, Xiao-Nian'
'Liu, Lu'
'Chen, Ying-Ying'
'Lunga, Paul-Keilah'
'Khan, Afsar'
'Liu, Ya-Ping'
'Zuo, Zhi-Li'
'Luo, Xiao-Dong'

_publ_section_title
;
 Melokhanines A-J, Bioactive Monoterpenoid Indole Alkaloids with Diverse
 Skeletons from Melodinus khasianus.
;
_journal_issue 9
_journal_name_full 'Journal of natural products'
_journal_page_first 2158
_journal_page_last 2166
_journal_paper_doi 10.1021/acs.jnatprod.6b00011
_journal_volume 79
_journal_year 2016
_chemical_absolute_configuration ad
_chemical_formula_moiety 'C20 H26 N2 O2'
_chemical_formula_sum 'C20 H26 N2 O2'
_chemical_formula_weight 326.43
_chemical_name_systematic
; 
 ? 
;
_space_group_IT_number 19
_symmetry_cell_setting orthorhombic
_symmetry_space_group_name_Hall 'P 2ac 2ab'
_symmetry_space_group_name_H-M 'P 21 21 21'
_atom_sites_solution_hydrogens geom
_atom_sites_solution_primary direct
_atom_sites_solution_secondary difmap
_audit_creation_method SHELXL-97
_cell_angle_alpha 90.00
_cell_angle_beta 90.00
_cell_angle_gamma 90.00
_cell_formula_units_Z 4
_cell_length_a 8.9399(2)
_cell_length_b 12.3247(2)
_cell_length_c 15.5926(3)
_cell_measurement_reflns_used 9857
_cell_measurement_temperature 100(2)
_cell_measurement_theta_max 69.23
_cell_measurement_theta_min 5.67
_cell_volume 1718.02(6)
_computing_cell_refinement 'Bruker SAINT'
_computing_data_collection 'Bruker APEX2'
_computing_data_reduction 'Bruker SAINT'
_computing_molecular_graphics 'Bruker SHELXTL'
_computing_publication_material 'Bruker SHELXTL'
_computing_structure_refinement 'SHELXL-97 (Sheldrick, 2008)'
_computing_structure_solution 'SHELXS-97 (Sheldrick, 2008)'
_diffrn_ambient_temperature 100(2)
_diffrn_measured_fraction_theta_full 0.982
_diffrn_measured_fraction_theta_max 0.982
_diffrn_measurement_device_type 'Bruker APEX-II CCD'
_diffrn_measurement_method '\f and \w scans'
_diffrn_radiation_monochromator graphite
_diffrn_radiation_source 'fine-focus sealed tube'
_diffrn_radiation_type CuK\a
_diffrn_radiation_wavelength 1.54178
_diffrn_reflns_av_R_equivalents 0.0340
_diffrn_reflns_av_sigmaI/netI 0.0277
_diffrn_reflns_limit_h_max 10
_diffrn_reflns_limit_h_min -10
_diffrn_reflns_limit_k_max 14
_diffrn_reflns_limit_k_min -14
_diffrn_reflns_limit_l_max 18
_diffrn_reflns_limit_l_min -18
_diffrn_reflns_number 16431
_diffrn_reflns_theta_full 69.64
_diffrn_reflns_theta_max 69.64
_diffrn_reflns_theta_min 4.57
_exptl_absorpt_coefficient_mu 0.645
_exptl_absorpt_correction_T_max 0.7780
_exptl_absorpt_correction_T_min 0.7472
_exptl_absorpt_correction_type multi-scan
_exptl_absorpt_process_details sadabs
_exptl_crystal_colour yellow
_exptl_crystal_density_diffrn 1.262
_exptl_crystal_density_method 'not measured'
_exptl_crystal_description chunk
_exptl_crystal_F_000 704
_exptl_crystal_size_max 0.48
_exptl_crystal_size_mid 0.43
_exptl_crystal_size_min 0.41
_refine_diff_density_max 0.153
_refine_diff_density_min -0.182
_refine_diff_density_rms 0.044
_refine_ls_abs_structure_details 'Flack H D (1983), Acta Cryst. A39, 876-881'
_refine_ls_abs_structure_Flack 0.10(17)
_refine_ls_extinction_coef 0.0173(8)
_refine_ls_extinction_expression Fc^*^=kFc[1+0.001xFc^2^\l^3^/sin(2\q)]^-1/4^
_refine_ls_extinction_method SHELXL
_refine_ls_goodness_of_fit_ref 1.076
_refine_ls_hydrogen_treatment constr
_refine_ls_matrix_type full
_refine_ls_number_parameters 220
_refine_ls_number_reflns 3124
_refine_ls_number_restraints 0
_refine_ls_restrained_S_all 1.076
_refine_ls_R_factor_all 0.0274
_refine_ls_R_factor_gt 0.0274
_refine_ls_shift/su_max 0.000
_refine_ls_shift/su_mean 0.000
_refine_ls_structure_factor_coef Fsqd
_refine_ls_weighting_details 'calc w=1/[\s^2^(Fo^2^)+(0.0335P)^2^+0.3682P] where P=(Fo^2^+2Fc^2^)/3'
_refine_ls_weighting_scheme calc
_refine_ls_wR_factor_gt 0.0697
_refine_ls_wR_factor_ref 0.0698
_reflns_number_gt 3119
_reflns_number_total 3124
_reflns_threshold_expression >2sigma(I)
_cod_data_source_file np6b00011_si_002.cif
_cod_data_source_block cu_wmha3_0m
_cod_depositor_comments
;
The following automatic conversions were performed:

'_symmetry_cell_setting' value 'Orthorhombic' changed to
'orthorhombic' according to
/usr/data/users/saulius/crontab/automatic-downloads/rss-feeds/ACS/lib/dictionaries/cif_core.dic
dictionary named 'cif_core.dic' version 2.4.2 from 2011-04-26.

Automatic conversion script
Id: cif_fix_values 4268 2015-11-12 08:31:59Z antanas 

 Adding full bibliography for 1544014.cif.
;
_cod_database_code 1544014

loop_
_symmetry_equiv_pos_as_xyz
'x, y, z'
'x+1/2, -y+1/2, -z'
'-x, y+1/2, -z+1/2'
'-x+1/2, -y, z+1/2'

loop_
_atom_site_label
_atom_site_type_symbol
_atom_site_fract_x
_atom_site_fract_y
_atom_site_fract_z
_atom_site_U_iso_or_equiv
_atom_site_adp_type
_atom_site_occupancy
_atom_site_symmetry_multiplicity
_atom_site_calc_flag
_atom_site_refinement_flags
O16 O 1.10127(9) 0.38672(8) 0.31381(6) 0.0226(2) Uani 1 1 d .
O7 O 0.49871(9) 0.37660(7) 0.16165(5) 0.0225(2) Uani 1 1 d .
N1 N 0.86657(10) 0.40155(8) 0.24343(6) 0.0165(2) Uani 1 1 d .
N4 N 0.66238(11) 0.52759(8) 0.37896(6) 0.0167(2) Uani 1 1 d .
C18 C 0.69806(15) 0.11921(10) 0.41329(8) 0.0246(3) Uani 1 1 d .
H18A H 0.8070 0.1125 0.4177 0.037 Uiso 1 1 calc R
H18B H 0.6570 0.0540 0.3862 0.037 Uiso 1 1 calc R
H18C H 0.6553 0.1274 0.4708 0.037 Uiso 1 1 calc R
C19 C 0.65887(14) 0.21876(10) 0.35907(8) 0.0199(3) Uani 1 1 d .
H19A H 0.5488 0.2219 0.3526 0.024 Uiso 1 1 calc R
H19B H 0.7021 0.2088 0.3012 0.024 Uiso 1 1 calc R
C20 C 0.71316(13) 0.32889(10) 0.39477(7) 0.0168(3) Uani 1 1 d .
C21 C 0.64320(12) 0.41991(9) 0.34034(7) 0.0152(2) Uani 1 1 d .
H21 H 0.5336 0.4052 0.3347 0.018 Uiso 1 1 calc R
C2 C 0.70950(12) 0.43621(9) 0.24876(7) 0.0155(2) Uani 1 1 d .
C13 C 0.88022(13) 0.31771(10) 0.18444(8) 0.0175(3) Uani 1 1 d .
C12 C 1.00843(14) 0.25932(10) 0.16051(8) 0.0215(3) Uani 1 1 d .
H12 H 1.1010 0.2695 0.1894 0.026 Uiso 1 1 calc R
C11 C 0.99516(15) 0.18633(10) 0.09324(8) 0.0242(3) Uani 1 1 d .
H11 H 1.0810 0.1464 0.0761 0.029 Uiso 1 1 calc R
C10 C 0.86073(16) 0.16914(10) 0.04958(8) 0.0252(3) Uani 1 1 d .
H10 H 0.8566 0.1191 0.0033 0.030 Uiso 1 1 calc R
C9 C 0.73405(15) 0.22501(10) 0.07398(7) 0.0210(3) Uani 1 1 d .
H9 H 0.6415 0.2135 0.0454 0.025 Uiso 1 1 calc R
C8 C 0.74485(14) 0.29910(10) 0.14179(7) 0.0179(3) Uani 1 1 d .
C6 C 0.68868(13) 0.56034(10) 0.23303(8) 0.0187(3) Uani 1 1 d .
H6A H 0.7867 0.5966 0.2259 0.022 Uiso 1 1 calc R
H6B H 0.6275 0.5735 0.1811 0.022 Uiso 1 1 calc R
C5 C 0.60873(13) 0.60197(10) 0.31318(8) 0.0192(3) Uani 1 1 d .
H5A H 0.6374 0.6778 0.3262 0.023 Uiso 1 1 calc R
H5B H 0.4987 0.5976 0.3068 0.023 Uiso 1 1 calc R
C3 C 0.58791(14) 0.53635(10) 0.46172(8) 0.0201(3) Uani 1 1 d .
H3A H 0.4803 0.5191 0.4556 0.024 Uiso 1 1 calc R
H3B H 0.5973 0.6112 0.4842 0.024 Uiso 1 1 calc R
C14 C 0.66162(15) 0.45680(10) 0.52264(8) 0.0227(3) Uani 1 1 d .
H14A H 0.6112 0.4599 0.5791 0.027 Uiso 1 1 calc R
H14B H 0.7678 0.4771 0.5309 0.027 Uiso 1 1 calc R
C15 C 0.65233(15) 0.34154(10) 0.48701(8) 0.0207(3) Uani 1 1 d .
H15A H 0.5465 0.3179 0.4879 0.025 Uiso 1 1 calc R
H15B H 0.7091 0.2925 0.5254 0.025 Uiso 1 1 calc R
C17 C 0.88672(13) 0.33552(10) 0.39284(8) 0.0191(3) Uani 1 1 d .
H17A H 0.9224 0.3602 0.4497 0.023 Uiso 1 1 calc R
H17B H 0.9273 0.2618 0.3831 0.023 Uiso 1 1 calc R
C16 C 0.94908(13) 0.41107(10) 0.32458(8) 0.0178(3) Uani 1 1 d .
H16 H 0.9402 0.4874 0.3456 0.021 Uiso 1 1 calc R
C22 C 1.17799(14) 0.46689(12) 0.26441(10) 0.0297(3) Uani 1 1 d .
H22A H 1.1267 0.4768 0.2094 0.045 Uiso 1 1 calc R
H22B H 1.2811 0.4432 0.2541 0.045 Uiso 1 1 calc R
H22C H 1.1788 0.5358 0.2958 0.045 Uiso 1 1 calc R
C7 C 0.63085(13) 0.36800(10) 0.17973(7) 0.0175(2) Uani 1 1 d .

loop_
_atom_site_aniso_label
_atom_site_aniso_U_11
_atom_site_aniso_U_22
_atom_site_aniso_U_33
_atom_site_aniso_U_23
_atom_site_aniso_U_13
_atom_site_aniso_U_12
O16 0.0114(4) 0.0310(5) 0.0255(4) 0.0016(4) -0.0001(3) 0.0005(3)
O7 0.0168(4) 0.0290(5) 0.0218(4) -0.0024(4) -0.0042(3) 0.0022(4)
N1 0.0130(5) 0.0205(5) 0.0161(5) -0.0003(4) 0.0001(4) 0.0021(4)
N4 0.0159(5) 0.0185(5) 0.0157(5) -0.0018(4) 0.0006(4) 0.0009(4)
C18 0.0282(6) 0.0196(6) 0.0259(6) 0.0018(5) 0.0045(5) -0.0004(5)
C19 0.0197(6) 0.0214(6) 0.0185(6) 0.0001(5) 0.0008(5) -0.0013(5)
C20 0.0141(5) 0.0206(6) 0.0156(5) 0.0008(5) 0.0003(4) -0.0008(5)
C21 0.0115(5) 0.0196(5) 0.0144(5) -0.0020(4) -0.0002(4) -0.0005(4)
C2 0.0116(5) 0.0190(6) 0.0158(5) 0.0009(5) 0.0004(4) 0.0020(4)
C13 0.0191(6) 0.0174(5) 0.0160(5) 0.0044(4) 0.0041(4) 0.0003(5)
C12 0.0190(6) 0.0227(6) 0.0227(6) 0.0051(5) 0.0043(5) 0.0036(5)
C11 0.0272(6) 0.0199(6) 0.0254(6) 0.0034(5) 0.0108(5) 0.0057(5)
C10 0.0365(7) 0.0191(6) 0.0200(6) -0.0004(5) 0.0072(5) 0.0021(6)
C9 0.0258(6) 0.0197(6) 0.0175(6) 0.0015(5) 0.0009(5) -0.0024(5)
C8 0.0203(6) 0.0186(6) 0.0149(5) 0.0033(4) 0.0011(5) -0.0004(5)
C6 0.0184(6) 0.0180(6) 0.0196(6) 0.0022(5) 0.0015(5) 0.0019(5)
C5 0.0171(6) 0.0196(6) 0.0207(6) -0.0009(5) 0.0008(5) 0.0024(5)
C3 0.0200(6) 0.0232(6) 0.0173(6) -0.0045(5) 0.0015(5) 0.0008(5)
C14 0.0247(6) 0.0282(7) 0.0153(6) -0.0026(5) 0.0017(5) 0.0000(6)
C15 0.0213(6) 0.0252(6) 0.0155(6) 0.0021(5) 0.0017(5) 0.0000(5)
C17 0.0157(6) 0.0230(6) 0.0188(6) 0.0034(5) -0.0020(5) 0.0012(5)
C16 0.0115(5) 0.0227(6) 0.0192(6) -0.0001(5) -0.0014(4) -0.0002(4)
C22 0.0157(6) 0.0369(7) 0.0365(7) 0.0009(6) 0.0059(6) -0.0037(5)
C7 0.0187(6) 0.0203(6) 0.0135(5) 0.0028(4) -0.0013(4) -0.0007(5)

loop_
_atom_type_symbol
_atom_type_description
_atom_type_scat_dispersion_real
_atom_type_scat_dispersion_imag
_atom_type_scat_source
C C 0.0181 0.0091 'International Tables Vol C Tables 4.2.6.8 and 6.1.1.4'
H H 0.0000 0.0000 'International Tables Vol C Tables 4.2.6.8 and 6.1.1.4'
N N 0.0311 0.0180 'International Tables Vol C Tables 4.2.6.8 and 6.1.1.4'
O O 0.0492 0.0322 'International Tables Vol C Tables 4.2.6.8 and 6.1.1.4'

loop_
_geom_angle_atom_site_label_1
_geom_angle_atom_site_label_2
_geom_angle_atom_site_label_3
_geom_angle
C16 O16 C22 112.47(10)
C13 N1 C16 125.85(10)
C13 N1 C2 109.73(9)
C16 N1 C2 114.05(9)
C3 N4 C5 115.26(9)
C3 N4 C21 112.17(9)
C5 N4 C21 103.99(9)
C19 C18 H18A 109.5
C19 C18 H18B 109.5
H18A C18 H18B 109.5
C19 C18 H18C 109.5
H18A C18 H18C 109.5
H18B C18 H18C 109.5
C18 C19 C20 115.67(10)
C18 C19 H19A 108.4
C20 C19 H19A 108.4
C18 C19 H19B 108.4
C20 C19 H19B 108.4
H19A C19 H19B 107.4
C21 C20 C19 108.29(9)
C21 C20 C15 107.25(9)
C19 C20 C15 108.26(10)
C21 C20 C17 110.90(9)
C19 C20 C17 110.65(10)
C15 C20 C17 111.35(10)
N4 C21 C20 112.66(9)
N4 C21 C2 102.41(9)
C20 C21 C2 116.38(9)
N4 C21 H21 108.3
C20 C21 H21 108.3
C2 C21 H21 108.3
N1 C2 C7 103.80(9)
N1 C2 C21 112.18(9)
C7 C2 C21 113.40(9)
N1 C2 C6 112.95(9)
C7 C2 C6 111.83(9)
C21 C2 C6 103.00(9)
N1 C13 C8 111.14(10)
N1 C13 C12 128.99(11)
C8 C13 C12 119.70(11)
C11 C12 C13 117.63(12)
C11 C12 H12 121.2
C13 C12 H12 121.2
C12 C11 C10 122.71(12)
C12 C11 H11 118.6
C10 C11 H11 118.6
C9 C10 C11 119.75(12)
C9 C10 H10 120.1
C11 C10 H10 120.1
C10 C9 C8 118.51(12)
C10 C9 H9 120.7
C8 C9 H9 120.7
C13 C8 C9 121.68(11)
C13 C8 C7 108.50(10)
C9 C8 C7 129.82(11)
C5 C6 C2 104.85(9)
C5 C6 H6A 110.8
C2 C6 H6A 110.8
C5 C6 H6B 110.8
C2 C6 H6B 110.8
H6A C6 H6B 108.9
N4 C5 C6 102.15(9)
N4 C5 H5A 111.3
C6 C5 H5A 111.3
N4 C5 H5B 111.3
C6 C5 H5B 111.3
H5A C5 H5B 109.2
N4 C3 C14 107.98(10)
N4 C3 H3A 110.1
C14 C3 H3A 110.1
N4 C3 H3B 110.1
C14 C3 H3B 110.1
H3A C3 H3B 108.4
C3 C14 C15 110.48(10)
C3 C14 H14A 109.6
C15 C14 H14A 109.6
C3 C14 H14B 109.6
C15 C14 H14B 109.6
H14A C14 H14B 108.1
C14 C15 C20 114.40(10)
C14 C15 H15A 108.7
C20 C15 H15A 108.7
C14 C15 H15B 108.7
C20 C15 H15B 108.7
H15A C15 H15B 107.6
C16 C17 C20 114.33(9)
C16 C17 H17A 108.7
C20 C17 H17A 108.7
C16 C17 H17B 108.7
C20 C17 H17B 108.7
H17A C17 H17B 107.6
O16 C16 N1 111.50(9)
O16 C16 C17 107.96(10)
N1 C16 C17 111.71(9)
O16 C16 H16 108.5
N1 C16 H16 108.5
C17 C16 H16 108.5
O16 C22 H22A 109.5
O16 C22 H22B 109.5
H22A C22 H22B 109.5
O16 C22 H22C 109.5
H22A C22 H22C 109.5
H22B C22 H22C 109.5
O7 C7 C8 129.53(11)
O7 C7 C2 123.92(11)
C8 C7 C2 106.51(9)

loop_
_geom_bond_atom_site_label_1
_geom_bond_atom_site_label_2
_geom_bond_distance
O16 C16 1.4034(14)
O16 C22 1.4282(17)
O7 C7 1.2192(15)
N1 C13 1.3887(15)
N1 C16 1.4694(15)
N1 C2 1.4700(14)
N4 C3 1.4561(15)
N4 C5 1.4568(15)
N4 C21 1.4674(15)
C18 C19 1.5307(17)
C18 H18A 0.9800
C18 H18B 0.9800
C18 H18C 0.9800
C19 C20 1.5453(16)
C19 H19A 0.9900
C19 H19B 0.9900
C20 C21 1.5394(15)
C20 C15 1.5456(16)
C20 C17 1.5540(16)
C21 C2 1.5591(15)
C21 H21 1.0000
C2 C7 1.5361(16)
C2 C6 1.5606(16)
C13 C8 1.3998(17)
C13 C12 1.4039(17)
C12 C11 1.3869(19)
C12 H12 0.9500
C11 C10 1.397(2)
C11 H11 0.9500
C10 C9 1.3789(19)
C10 H10 0.9500
C9 C8 1.4004(17)
C9 H9 0.9500
C8 C7 1.4525(17)
C6 C5 1.5284(16)
C6 H6A 0.9900
C6 H6B 0.9900
C5 H5A 0.9900
C5 H5B 0.9900
C3 C14 1.5159(18)
C3 H3A 0.9900
C3 H3B 0.9900
C14 C15 1.5275(18)
C14 H14A 0.9900
C14 H14B 0.9900
C15 H15A 0.9900
C15 H15B 0.9900
C17 C16 1.5201(17)
C17 H17A 0.9900
C17 H17B 0.9900
C16 H16 1.0000
C22 H22A 0.9800
C22 H22B 0.9800
C22 H22C 0.9800

loop_
_geom_torsion_atom_site_label_1
_geom_torsion_atom_site_label_2
_geom_torsion_atom_site_label_3
_geom_torsion_atom_site_label_4
_geom_torsion
C18 C19 C20 C21 -171.18(10)
C18 C19 C20 C15 -55.20(13)
C18 C19 C20 C17 67.07(13)
C3 N4 C21 C20 -62.53(12)
C5 N4 C21 C20 172.27(9)
C3 N4 C21 C2 171.67(9)
C5 N4 C21 C2 46.47(10)
C19 C20 C21 N4 168.32(9)
C15 C20 C21 N4 51.69(12)
C17 C20 C21 N4 -70.08(12)
C19 C20 C21 C2 -73.83(12)
C15 C20 C21 C2 169.53(9)
C17 C20 C21 C2 47.76(13)
C13 N1 C2 C7 -4.25(12)
C16 N1 C2 C7 -151.54(9)
C13 N1 C2 C21 118.56(10)
C16 N1 C2 C21 -28.74(13)
C13 N1 C2 C6 -125.57(10)
C16 N1 C2 C6 87.14(12)
N4 C21 C2 N1 95.92(10)
C20 C21 C2 N1 -27.42(13)
N4 C21 C2 C7 -146.88(9)
C20 C21 C2 C7 89.79(12)
N4 C21 C2 C6 -25.83(10)
C20 C21 C2 C6 -149.17(9)
C16 N1 C13 C8 148.56(10)
C2 N1 C13 C8 6.06(13)
C16 N1 C13 C12 -36.18(18)
C2 N1 C13 C12 -178.68(11)
N1 C13 C12 C11 -173.53(12)
C8 C13 C12 C11 1.38(17)
C13 C12 C11 C10 -0.21(18)
C12 C11 C10 C9 -0.92(19)
C11 C10 C9 C8 0.85(18)
N1 C13 C8 C9 174.29(11)
C12 C13 C8 C9 -1.47(17)
N1 C13 C8 C7 -5.23(13)
C12 C13 C8 C7 179.01(10)
C10 C9 C8 C13 0.33(17)
C10 C9 C8 C7 179.74(12)
N1 C2 C6 C5 -123.44(10)
C7 C2 C6 C5 119.90(10)
C21 C2 C6 C5 -2.21(11)
C3 N4 C5 C6 -171.15(10)
C21 N4 C5 C6 -47.95(10)
C2 C6 C5 N4 29.70(11)
C5 N4 C3 C14 -177.79(10)
C21 N4 C3 C14 63.47(12)
N4 C3 C14 C15 -57.83(13)
C3 C14 C15 C20 53.32(14)
C21 C20 C15 C14 -48.39(13)
C19 C20 C15 C14 -165.04(10)
C17 C20 C15 C14 73.11(13)
C21 C20 C17 C16 -12.74(14)
C19 C20 C17 C16 107.45(11)
C15 C20 C17 C16 -132.09(11)
C22 O16 C16 N1 68.99(13)
C22 O16 C16 C17 -167.93(10)
C13 N1 C16 O16 44.46(15)
C2 N1 C16 O16 -174.41(9)
C13 N1 C16 C17 -76.45(14)
C2 N1 C16 C17 64.69(13)
C20 C17 C16 O16 -163.72(10)
C20 C17 C16 N1 -40.77(14)
C13 C8 C7 O7 -179.89(12)
C9 C8 C7 O7 0.6(2)
C13 C8 C7 C2 2.34(12)
C9 C8 C7 C2 -177.13(12)
N1 C2 C7 O7 -176.81(11)
C21 C2 C7 O7 61.19(15)
C6 C2 C7 O7 -54.74(15)
N1 C2 C7 C8 1.11(12)
C21 C2 C7 C8 -120.88(10)
C6 C2 C7 C8 123.18(10)
